data_1515297
loop_
_publ_author_name
'Kalu\/derovi\'c, Goran N'
'Mijatovi\'c, Sanja A'
'Zmejkovski, Bojana B.'
'Bulatovi\'c, Mirna Z'
'G\'omez-Ruiz, Santiago'
'Moji\'c, Marija K'
'Steinborn, Dirk'
'Miljkovi\'c, Djordje M'
'Schmidt, Harry'
'Sto\<si\'c-Gruji\<ci\'c, Stanislava D'
'Sabo, Tibor J.'
'Maksimovi\'c-Ivani\'c, Danijela D'

_publ_section_title
;
 Platinum(II/IV) complexes containing
 ethylenediamine-N,N'-di-2/3-propionate ester ligands induced
 caspase-dependent apoptosis in cisplatin-resistant colon cancer cells.
;
_journal_issue 9
_journal_name_full 'Metallomics : integrated biometal science'
_journal_page_first 979
_journal_page_last 987
_journal_paper_doi 10.1039/c2mt20058a
_journal_volume 4
_journal_year 2012
_chemical_absolute_configuration syn
_chemical_formula_sum 'C18 H32 Cl4 N2 O4 Pt'
_chemical_formula_weight 677.35
_chemical_name_systematic
;
?
;
_space_group_IT_number 19
_symmetry_cell_setting orthorhombic
_symmetry_space_group_name_Hall 'P 2ac 2ab'
_symmetry_space_group_name_H-M 'P 21 21 21'
_atom_sites_solution_hydrogens geom
_atom_sites_solution_primary direct
_atom_sites_solution_secondary difmap
_audit_conform_dict_location ftp://ftp.iucr.org/pub/cif_core.dic
_audit_conform_dict_name cif_core.dic
_audit_conform_dict_version 2.3
_audit_creation_date 2008-06-09T09:20:27-00:00
_audit_creation_method 'WinGX routine CIF_UPDATE'
_cell_angle_alpha 90
_cell_angle_beta 90
_cell_angle_gamma 90
_cell_formula_units_Z 4
_cell_length_a 10.8935(2)
_cell_length_b 14.4989(2)
_cell_length_c 15.1823(3)
_cell_measurement_reflns_used 17729
_cell_measurement_temperature 130(2)
_cell_measurement_theta_max 32.4359
_cell_measurement_theta_min 2.6571
_cell_volume 2397.95(7)
_computing_cell_refinement
;
CrysAlis RED, Oxford Diffraction Ltd.,
Version 1.171.32.15 (release 10-01-2008 CrysAlis171 .NET)
(compiled Jan 10 2008,16:37:18)
;
_computing_data_collection
;
CrysAlis CCD, Oxford Diffraction Ltd.,
Version 1.171.32.15 (release 10-01-2008 CrysAlis171 .NET)
(compiled Jan 10 2008,16:37:18)
;
_computing_data_reduction
;
CrysAlis RED, Oxford Diffraction Ltd.,
Version 1.171.32.15 (release 10-01-2008 CrysAlis171 .NET)
(compiled Jan 10 2008,16:37:18)
;
_computing_structure_refinement 'SHELXL-97 (Sheldrick, 1997)'
_diffrn_ambient_temperature 130(2)
_diffrn_detector_area_resol_mean 16.356
_diffrn_measured_fraction_theta_full 0.999
_diffrn_measured_fraction_theta_max 0.999
_diffrn_measurement_device_type 'ccd xcalibur s'
_diffrn_measurement_method '\w scans and \f scans'
_diffrn_orient_matrix_UB_11 0.0099930726
_diffrn_orient_matrix_UB_12 0.035422559
_diffrn_orient_matrix_UB_13 0.0312901274
_diffrn_orient_matrix_UB_21 0.018187928
_diffrn_orient_matrix_UB_22 -0.0333347037
_diffrn_orient_matrix_UB_23 0.0314825419
_diffrn_orient_matrix_UB_31 0.0616285743
_diffrn_orient_matrix_UB_32 0.0041513064
_diffrn_orient_matrix_UB_33 -0.0142817572
_diffrn_radiation_monochromator graphite
_diffrn_radiation_type MoK\a
_diffrn_radiation_wavelength 0.71073
_diffrn_reflns_av_R_equivalents 0.0779
_diffrn_reflns_av_unetI/netI 0.059
_diffrn_reflns_limit_h_max 15
_diffrn_reflns_limit_h_min -15
_diffrn_reflns_limit_k_max 20
_diffrn_reflns_limit_k_min -20
_diffrn_reflns_limit_l_max 21
_diffrn_reflns_limit_l_min -21
_diffrn_reflns_number 84425
_diffrn_reflns_theta_full 30.51
_diffrn_reflns_theta_max 30.51
_diffrn_reflns_theta_min 2.68
_exptl_absorpt_coefficient_mu 6.323
_exptl_absorpt_correction_T_max 1
_exptl_absorpt_correction_T_min 0.79542
_exptl_absorpt_correction_type multi-scan
_exptl_absorpt_process_details
;
CrysAlis RED, Oxford Diffraction Ltd.,
Version 1.171.32.15 (release 10-01-2008 CrysAlis171 .NET)
(compiled Jan 10 2008,16:37:18)
Empirical absorption correction using spherical harmonics,
implemented in SCALE3 ABSPACK scaling algorithm.
;
_exptl_crystal_colour yellow
_exptl_crystal_density_diffrn 1.876
_exptl_crystal_density_method 'not measured'
_exptl_crystal_description plates
_exptl_crystal_F_000 1328
_exptl_crystal_size_max 0.12
_exptl_crystal_size_mid 0.08
_exptl_crystal_size_min 0.08
_refine_diff_density_max 3.762
_refine_diff_density_min -1.587
_refine_diff_density_rms 0.189
_refine_ls_abs_structure_details 'Flack H D (1983), Acta Cryst. A39, 876-881'
_refine_ls_abs_structure_Flack -0.002(7)
_refine_ls_extinction_method none
_refine_ls_goodness_of_fit_ref 0.965
_refine_ls_hydrogen_treatment mixed
_refine_ls_matrix_type full
_refine_ls_number_parameters 212
_refine_ls_number_reflns 7306
_refine_ls_number_restraints 12
_refine_ls_restrained_S_all 0.965
_refine_ls_R_factor_all 0.0521
_refine_ls_R_factor_gt 0.0397
_refine_ls_shift/su_max 0.001
_refine_ls_shift/su_mean 0
_refine_ls_structure_factor_coef Fsqd
_refine_ls_weighting_details 'calc w=1/[\s^2^(Fo^2^)+(0.0458P)^2^+0.0000P] where P=(Fo^2^+2Fc^2^)/3'
_refine_ls_weighting_scheme calc
_refine_ls_wR_factor_gt 0.0801
_refine_ls_wR_factor_ref 0.0824
_reflns_number_gt 6022
_reflns_number_total 7306
_reflns_threshold_expression >2sigma(I)
_cod_data_source_file c2mt20058a.txt
_cod_data_source_block p212121
_cod_original_sg_symbol_H-M P2(1)2(1)2(1)
_cod_database_code 1515297

loop_
_symmetry_equiv_pos_as_xyz
'x, y, z'
'-x+1/2, -y, z+1/2'
'x+1/2, -y+1/2, -z'
'-x, y+1/2, -z+1/2'

loop_
_atom_site_label
_atom_site_type_symbol
_atom_site_fract_x
_atom_site_fract_y
_atom_site_fract_z
_atom_site_U_iso_or_equiv
_atom_site_adp_type
_atom_site_occupancy
_atom_site_symmetry_multiplicity
_atom_site_calc_flag
_atom_site_refinement_flags
Pt1 Pt 0.017112(19) 0.867469(14) 0.801301(14) 0.02352(6) Uani 1 1 d .
Cl1 Cl 0.16964(15) 0.96166(10) 0.74644(11) 0.0336(4) Uani 1 1 d .
Cl2 Cl -0.07908(13) 0.86823(14) 0.66582(9) 0.0358(3) Uani 1 1 d .
Cl3 Cl -0.08952(15) 0.99631(10) 0.84691(11) 0.0331(4) Uani 1 1 d .
Cl4 Cl 0.11359(14) 0.85590(10) 0.93654(9) 0.0300(3) Uani 1 1 d .
O1 O 0.2158(4) 0.7675(3) 0.6078(3) 0.0326(10) Uani 1 1 d .
O2 O 0.3980(4) 0.8064(3) 0.6682(3) 0.0379(6) Uani 1 1 d .
O3 O -0.2264(4) 0.8521(3) 0.9903(3) 0.0331(10) Uani 1 1 d .
O4 O -0.3752(5) 0.9146(4) 0.9066(3) 0.0491(7) Uani 1 1 d .
N1 N 0.1083(5) 0.7468(3) 0.7622(3) 0.0263(11) Uani 1 1 d D
N2 N -0.1167(5) 0.7768(3) 0.8500(3) 0.0238(10) Uani 1 1 d D
C1 C 0.0495(6) 0.6711(4) 0.8147(4) 0.0309(14) Uani 1 1 d .
H1A H 0.0778 0.6735 0.8767 0.037 Uiso 1 1 calc R
H1B H 0.0717 0.6102 0.7899 0.037 Uiso 1 1 calc R
C2 C -0.0869(6) 0.6852(4) 0.8103(5) 0.0320(14) Uani 1 1 d .
H2A H -0.1147 0.6833 0.7482 0.038 Uiso 1 1 calc R
H2B H -0.1295 0.6355 0.8431 0.038 Uiso 1 1 calc R
C3 C 0.2468(6) 0.7494(4) 0.7635(4) 0.0265(13) Uani 1 1 d .
H3 H 0.2752 0.7978 0.8058 0.032 Uiso 1 1 calc R
C4 C 0.3037(6) 0.6577(4) 0.7875(4) 0.0298(14) Uani 1 1 d .
H4A H 0.2807 0.6415 0.848 0.045 Uiso 1 1 calc R
H4B H 0.3932 0.6622 0.7831 0.045 Uiso 1 1 calc R
H4C H 0.2739 0.6101 0.747 0.045 Uiso 1 1 calc R
C5 C 0.2832(6) 0.7771(4) 0.6696(4) 0.0264(13) Uani 1 1 d .
C11 C -0.2486(6) 0.8079(4) 0.8398(4) 0.0267(13) Uani 1 1 d .
H11 H -0.2564 0.8489 0.7872 0.032 Uiso 1 1 calc R
C12 C -0.3389(6) 0.7265(5) 0.8319(5) 0.0390(16) Uani 1 1 d .
H12A H -0.3267 0.6842 0.8815 0.059 Uiso 1 1 calc R
H12B H -0.3241 0.6937 0.7765 0.059 Uiso 1 1 calc R
H12C H -0.4233 0.7499 0.8328 0.059 Uiso 1 1 calc R
C13 C -0.2791(5) 0.8612(5) 0.9222(4) 0.0277(12) Uani 1 1 d .
C6 C 0.4465(6) 0.8366(4) 0.5816(5) 0.0379(6) Uani 1 1 d D
H6 H 0.4242 0.7925 0.5336 0.045 Uiso 1 1 calc R
C7 C 0.5841(6) 0.8450(4) 0.5925(5) 0.0379(6) Uani 1 1 d D
H7A H 0.6267 0.8382 0.5353 0.045 Uiso 1 1 calc R
H7B H 0.6158 0.7982 0.6341 0.045 Uiso 1 1 calc R
C8 C 0.6000(6) 0.9425(4) 0.6294(5) 0.0379(6) Uani 1 1 d D
H8A H 0.6195 0.9397 0.693 0.045 Uiso 1 1 calc R
H8B H 0.6682 0.9743 0.5988 0.045 Uiso 1 1 calc R
C9 C 0.4842(6) 0.9930(4) 0.6155(4) 0.0379(6) Uani 1 1 d D
H9A H 0.4999 1.0515 0.5838 0.045 Uiso 1 1 calc R
H9B H 0.4451 1.0074 0.6727 0.045 Uiso 1 1 calc R
C10 C 0.4032(6) 0.9318(4) 0.5621(5) 0.0379(6) Uani 1 1 d D
H10A H 0.3162 0.9395 0.5796 0.045 Uiso 1 1 calc R
H10B H 0.4114 0.9458 0.4986 0.045 Uiso 1 1 calc R
C14 C -0.4167(7) 0.9779(5) 0.9769(5) 0.0491(7) Uani 1 1 d D
H14 H -0.3696 0.9699 1.0329 0.059 Uiso 1 1 calc R
C15 C -0.4072(7) 1.0739(5) 0.9405(5) 0.0491(7) Uani 1 1 d D
H15A H -0.3999 1.1196 0.9886 0.059 Uiso 1 1 calc R
H15B H -0.3351 1.0797 0.9012 0.059 Uiso 1 1 calc R
C16 C -0.5233(6) 1.0880(5) 0.8903(5) 0.0491(7) Uani 1 1 d D
H16A H -0.5519 1.1525 0.8964 0.059 Uiso 1 1 calc R
H16B H -0.5104 1.0747 0.827 0.059 Uiso 1 1 calc R
C17 C -0.6103(7) 1.0266(5) 0.9264(5) 0.0491(7) Uani 1 1 d D
H17A H -0.6503 0.9917 0.8782 0.059 Uiso 1 1 calc R
H17B H -0.6746 1.0622 0.9575 0.059 Uiso 1 1 calc R
C18 C -0.5530(7) 0.9613(6) 0.9884(5) 0.0491(7) Uani 1 1 d D
H18A H -0.5748 0.8968 0.9734 0.059 Uiso 1 1 calc R
H18B H -0.5789 0.9741 1.0497 0.059 Uiso 1 1 calc R
H1N H 0.084(5) 0.735(4) 0.7016(17) 0.017(13) Uiso 1 1 d D
H2N H -0.098(7) 0.780(5) 0.9127(17) 0.05(2) Uiso 1 1 d D

loop_
_atom_site_aniso_label
_atom_site_aniso_U_11
_atom_site_aniso_U_22
_atom_site_aniso_U_33
_atom_site_aniso_U_23
_atom_site_aniso_U_13
_atom_site_aniso_U_12
Pt1 0.03163(11) 0.01601(8) 0.02292(9) 0.00487(9) -0.00310(9) -0.00084(9)
Cl1 0.0345(8) 0.0201(7) 0.0462(10) 0.0097(7) 0.0025(7) -0.0022(6)
Cl2 0.0313(7) 0.0527(9) 0.0234(6) 0.0137(8) -0.0004(5) 0.0020(9)
Cl3 0.0375(9) 0.0197(7) 0.0420(9) 0.0057(6) 0.0050(7) 0.0054(6)
Cl4 0.0409(8) 0.0243(7) 0.0247(6) -0.0040(6) -0.0091(6) 0.0053(6)
O1 0.036(3) 0.035(3) 0.027(2) 0.002(2) 0.000(2) -0.004(2)
O2 0.0382(15) 0.0303(13) 0.0451(14) 0.0046(11) 0.0023(12) -0.0004(11)
O3 0.048(3) 0.032(3) 0.019(2) -0.0013(18) 0.0037(18) -0.002(2)
O4 0.0492(17) 0.0520(18) 0.0463(16) 0.0003(13) 0.0033(13) -0.0054(14)
N1 0.037(3) 0.021(2) 0.021(2) 0.003(2) -0.003(2) -0.001(2)
N2 0.040(3) 0.017(2) 0.014(2) -0.0006(18) 0.001(2) -0.004(2)
C1 0.041(4) 0.017(3) 0.034(4) 0.004(2) 0.004(3) -0.002(2)
C2 0.049(4) 0.014(2) 0.032(3) -0.010(3) 0.004(3) -0.005(2)
C3 0.033(3) 0.023(3) 0.023(3) 0.001(2) 0.003(2) 0.001(2)
C4 0.037(3) 0.024(3) 0.028(3) 0.004(2) 0.001(3) 0.003(2)
C5 0.038(4) 0.020(3) 0.022(3) -0.002(2) 0.000(2) 0.000(2)
C11 0.033(3) 0.028(3) 0.019(3) -0.001(2) 0.002(2) -0.008(3)
C12 0.035(4) 0.044(4) 0.038(4) -0.010(3) -0.002(3) -0.012(3)
C13 0.032(3) 0.026(3) 0.025(3) 0.002(3) 0.006(2) -0.011(3)
C6 0.0382(15) 0.0303(13) 0.0451(14) 0.0046(11) 0.0023(12) -0.0004(11)
C7 0.0382(15) 0.0303(13) 0.0451(14) 0.0046(11) 0.0023(12) -0.0004(11)
C8 0.0382(15) 0.0303(13) 0.0451(14) 0.0046(11) 0.0023(12) -0.0004(11)
C9 0.0382(15) 0.0303(13) 0.0451(14) 0.0046(11) 0.0023(12) -0.0004(11)
C10 0.0382(15) 0.0303(13) 0.0451(14) 0.0046(11) 0.0023(12) -0.0004(11)
C14 0.0492(17) 0.0520(18) 0.0463(16) 0.0003(13) 0.0033(13) -0.0054(14)
C15 0.0492(17) 0.0520(18) 0.0463(16) 0.0003(13) 0.0033(13) -0.0054(14)
C16 0.0492(17) 0.0520(18) 0.0463(16) 0.0003(13) 0.0033(13) -0.0054(14)
C17 0.0492(17) 0.0520(18) 0.0463(16) 0.0003(13) 0.0033(13) -0.0054(14)
C18 0.0492(17) 0.0520(18) 0.0463(16) 0.0003(13) 0.0033(13) -0.0054(14)

loop_
_atom_type_symbol
_atom_type_description
_atom_type_scat_dispersion_real
_atom_type_scat_dispersion_imag
_atom_type_scat_source
Pt Pt -1.7033 8.3905 'International Tables Vol C Tables 4.2.6.8 and 6.1.1.4'
Cl Cl 0.1484 0.1585 'International Tables Vol C Tables 4.2.6.8 and 6.1.1.4'
O O 0.0106 0.006 'International Tables Vol C Tables 4.2.6.8 and 6.1.1.4'
N N 0.0061 0.0033 'International Tables Vol C Tables 4.2.6.8 and 6.1.1.4'
C C 0.0033 0.0016 'International Tables Vol C Tables 4.2.6.8 and 6.1.1.4'
H H 0 0 'International Tables Vol C Tables 4.2.6.8 and 6.1.1.4'

loop_
_geom_angle_atom_site_label_1
_geom_angle_atom_site_label_2
_geom_angle_atom_site_label_3
_geom_angle
N1 Pt1 N2 84.6(2)
N1 Pt1 Cl3 177.59(15)
N2 Pt1 Cl3 92.98(14)
N1 Pt1 Cl1 92.89(15)
N2 Pt1 Cl1 177.48(14)
Cl3 Pt1 Cl1 89.52(6)
N1 Pt1 Cl2 88.08(14)
N2 Pt1 Cl2 90.09(14)
Cl3 Pt1 Cl2 92.01(6)
Cl1 Pt1 Cl2 90.14(6)
N1 Pt1 Cl4 88.61(14)
N2 Pt1 Cl4 87.56(14)
Cl3 Pt1 Cl4 91.21(6)
Cl1 Pt1 Cl4 92.07(6)
Cl2 Pt1 Cl4 176.11(7)
C5 O2 C6 116.6(5)
C13 O4 C14 118.4(5)
C1 N1 C3 115.9(5)
C1 N1 Pt1 104.9(4)
C3 N1 Pt1 116.7(4)
C1 N1 H1N 105(3)
C3 N1 H1N 107(3)
Pt1 N1 H1N 107(3)
C2 N2 C11 115.4(5)
C2 N2 Pt1 105.3(4)
C11 N2 Pt1 115.9(4)
C2 N2 H2N 113(5)
C11 N2 H2N 107(5)
Pt1 N2 H2N 100(5)
N1 C1 C2 107.4(5)
N1 C1 H1A 110.2
C2 C1 H1A 110.2
N1 C1 H1B 110.2
C2 C1 H1B 110.2
H1A C1 H1B 108.5
N2 C2 C1 108.5(5)
N2 C2 H2A 110
C1 C2 H2A 110
N2 C2 H2B 110
C1 C2 H2B 110
H2A C2 H2B 108.4
N1 C3 C4 113.0(5)
N1 C3 C5 104.7(5)
C4 C3 C5 110.4(5)
N1 C3 H3 109.5
C4 C3 H3 109.5
C5 C3 H3 109.5
C3 C4 H4A 109.5
C3 C4 H4B 109.5
H4A C4 H4B 109.5
C3 C4 H4C 109.5
H4A C4 H4C 109.5
H4B C4 H4C 109.5
O1 C5 O2 127.2(6)
O1 C5 C3 122.6(6)
O2 C5 C3 110.2(5)
C13 C11 N2 106.1(5)
C13 C11 C12 108.5(5)
N2 C11 C12 112.7(5)
C13 C11 H11 109.8
N2 C11 H11 109.8
C12 C11 H11 109.8
C11 C12 H12A 109.5
C11 C12 H12B 109.5
H12A C12 H12B 109.5
C11 C12 H12C 109.5
H12A C12 H12C 109.5
H12B C12 H12C 109.5
O3 C13 O4 127.0(6)
O3 C13 C11 123.9(6)
O4 C13 C11 109.0(5)
O2 C6 C10 109.7(6)
O2 C6 C7 106.3(6)
C10 C6 C7 105.1(5)
O2 C6 H6 111.8
C10 C6 H6 111.8
C7 C6 H6 111.8
C6 C7 C8 103.1(5)
C6 C7 H7A 111.1
C8 C7 H7A 111.1
C6 C7 H7B 111.1
C8 C7 H7B 111.1
H7A C7 H7B 109.1
C9 C8 C7 108.1(5)
C9 C8 H8A 110.1
C7 C8 H8A 110.1
C9 C8 H8B 110.1
C7 C8 H8B 110.1
H8A C8 H8B 108.4
C8 C9 C10 106.8(5)
C8 C9 H9A 110.4
C10 C9 H9A 110.4
C8 C9 H9B 110.4
C10 C9 H9B 110.4
H9A C9 H9B 108.6
C6 C10 C9 104.8(5)
C6 C10 H10A 110.8
C9 C10 H10A 110.8
C6 C10 H10B 110.8
C9 C10 H10B 110.8
H10A C10 H10B 108.9
O4 C14 C15 106.8(6)
O4 C14 C18 106.5(7)
C15 C14 C18 104.9(7)
O4 C14 H14 112.7
C15 C14 H14 112.7
C18 C14 H14 112.7
C16 C15 C14 104.9(6)
C16 C15 H15A 110.8
C14 C15 H15A 110.8
C16 C15 H15B 110.8
C14 C15 H15B 110.8
H15A C15 H15B 108.8
C17 C16 C15 106.6(6)
C17 C16 H16A 110.4
C15 C16 H16A 110.4
C17 C16 H16B 110.4
C15 C16 H16B 110.4
H16A C16 H16B 108.6
C16 C17 C18 111.6(6)
C16 C17 H17A 109.3
C18 C17 H17A 109.3
C16 C17 H17B 109.3
C18 C17 H17B 109.3
H17A C17 H17B 108
C17 C18 C14 103.9(6)
C17 C18 H18A 111
C14 C18 H18A 111
C17 C18 H18B 111
C14 C18 H18B 111
H18A C18 H18B 109

loop_
_geom_bond_atom_site_label_1
_geom_bond_atom_site_label_2
_geom_bond_distance
Pt1 N1 2.097(5)
Pt1 N2 2.098(5)
Pt1 Cl3 2.3062(15)
Pt1 Cl1 2.3064(15)
Pt1 Cl2 2.3084(14)
Pt1 Cl4 2.3127(14)
O1 C5 1.200(7)
O2 C5 1.320(8)
O2 C6 1.482(8)
O3 C13 1.190(7)
O4 C13 1.324(8)
O4 C14 1.478(9)
N1 C1 1.501(7)
N1 C3 1.510(8)
N1 H1N 0.972(19)
N2 C2 1.494(7)
N2 C11 1.514(8)
N2 H2N 0.98(2)
C1 C2 1.502(9)
C1 H1A 0.99
C1 H1B 0.99
C2 H2A 0.99
C2 H2B 0.99
C3 C4 1.511(8)
C3 C5 1.533(8)
C3 H3 1
C4 H4A 0.98
C4 H4B 0.98
C4 H4C 0.98
C11 C13 1.507(8)
C11 C12 1.540(8)
C11 H11 1
C12 H12A 0.98
C12 H12B 0.98
C12 H12C 0.98
C6 C10 1.489(8)
C6 C7 1.513(9)
C6 H6 1
C7 C8 1.530(8)
C7 H7A 0.99
C7 H7B 0.99
C8 C9 1.473(9)
C8 H8A 0.99
C8 H8B 0.99
C9 C10 1.490(8)
C9 H9A 0.99
C9 H9B 0.99
C10 H10A 0.99
C10 H10B 0.99
C14 C15 1.502(10)
C14 C18 1.515(9)
C14 H14 1
C15 C16 1.490(9)
C15 H15A 0.99
C15 H15B 0.99
C16 C17 1.411(9)
C16 H16A 0.99
C16 H16B 0.99
C17 C18 1.474(9)
C17 H17A 0.99
C17 H17B 0.99
C18 H18A 0.99
C18 H18B 0.99
